data_9016917
loop_
_publ_author_name
'Yamanaka, T.'
'Kyono, A.'
'Nakamoto, Y.'
'Meng, Y.'
'Kharlamova, S.'
'Struzhkin, V. V.'
'Mao, H.'

_publ_section_title
;
 High-pressure phase transitions of Fe3-xTixO4 solid solution
 up to 60 GPa correlated with electronic spin transition
 Note: P = 50 GPa
;
_journal_name_full 'American Mineralogist'
_journal_page_first 736
_journal_page_last 744
_journal_volume 98
_journal_year 2013
_chemical_compound_source Synthetic
_chemical_formula_sum 'Fe2 O4 Ti'
_chemical_name_mineral Ulvospinel
_space_group_IT_number 63
_space_group_name_Hall '-C 2c 2'
_space_group_name_H-M_alt 'C m c m'
_symmetry_space_group_name_H-M 'C m c m'
_cell_angle_alpha 90
_cell_angle_beta 90
_cell_angle_gamma 90
_cell_length_a 2.685
_cell_length_b 9.228
_cell_length_c 9.099
_cell_formula_units_Z 4
_cell_volume 225.448
_database_code_amcsd 0019932
_diffrn_ambient_pressure 5e+07
_exptl_crystal_density_diffrn 6.587
_cod_data_source_file inputs/fixed/downloads/05/05544.cif
_cod_data_source_block 05544
_cod_original_formula_sum 'Fe2 Ti O4'
_cod_database_code 9016917

loop_
_space_group_symop_operation_xyz
x,y,z
1/2+x,1/2+y,z
x,-y,1/2+z
1/2+x,1/2-y,1/2+z
-x,y,1/2-z
1/2-x,1/2+y,1/2-z
-x,y,z
1/2-x,1/2+y,z
x,-y,-z
1/2+x,1/2-y,-z
x,y,1/2-z
1/2+x,1/2+y,1/2-z
-x,-y,1/2+z
1/2-x,1/2-y,1/2+z
-x,-y,-z
1/2-x,1/2-y,-z

loop_
_atom_site_label
_atom_site_fract_x
_atom_site_fract_y
_atom_site_fract_z
_atom_site_occupancy
Fe1 0.00000 0.39600 0.25000 1.00000
Ti2 0.00000 0.13300 0.06800 0.50000
Fe2 0.00000 0.13300 0.06800 0.50000
O1 0.00000 0.10900 0.25000 1.00000
O2 0.00000 0.26100 0.62300 1.00000
O3 0.00000 0.50000 0.00000 1.00000

loop_
_cod_related_entry_id
_cod_related_entry_database
_cod_related_entry_code
1 AMCSD 0019932
